data_2239517
loop_
_publ_author_name
'Sample, Alexander D.'
'LaDuca, Robert L.'

_publ_section_title
;
 Poly[[diaqua[\m-1,4-bis(pyridin-4-ylmethyl)piperazine-\k^2^<i>N</i>:<i>N</i>']{\m-2,2'-[(1,4-phenylene)bis(oxy)]diacetato-\k^2^<i>O</i>:<i>O</i>'}cobalt(II)]
 pentahydrate]
;
_journal_issue 6
_journal_name_full 'Acta Crystallographica Section E'
_journal_page_first m198
_journal_page_last m199
_journal_paper_doi 10.1107/S1600536814008745
_journal_volume 70
_journal_year 2014
_chemical_formula_iupac '[Co (C10 H8 O6) (C16 H20 N4) (H2 O)2], 5H2 O'
_chemical_formula_moiety 'C26 H32 Co N4 O8, 5(H2 O)'
_chemical_formula_sum 'C26 H42 Co N4 O13'
_chemical_formula_weight 677.57
_chemical_name_systematic
'Poly[[diaqua[\m-1,4-bis(pyridin-4-ylmethyl)piperazine-\k^2^<i>N</i>:<i>N</i>']{\m-2,2'-[(1,4-phenylene)bis(oxy)]diacetato-\k^2^<i>O</i>:<i>O</i>'}cobalt(II)] pentahydrate]'
_space_group_crystal_system triclinic
_space_group_IT_number 2
_space_group_name_Hall '-P 1'
_space_group_name_H-M_alt 'P -1'
_symmetry_space_group_name_Hall '-P 1'
_symmetry_space_group_name_H-M 'P -1'
_atom_sites_solution_hydrogens geom
_atom_sites_solution_primary direct
_atom_sites_solution_secondary difmap
_audit_creation_method
;
Olex2 1.2
(compiled 2013.11.15 svn.r2834 for OlexSys, GUI svn.r4715)
;
_cell_angle_alpha 87.175(2)
_cell_angle_beta 78.856(2)
_cell_angle_gamma 81.474(2)
_cell_formula_units_Z 1
_cell_length_a 5.7727(8)
_cell_length_b 10.3421(15)
_cell_length_c 13.1675(19)
_cell_measurement_reflns_used 2300
_cell_measurement_temperature 173(2)
_cell_measurement_theta_max 25.040
_cell_measurement_theta_min 2.514
_cell_volume 762.60(19)
_computing_cell_refinement 'SAINT (Bruker, 2012)'
_computing_data_collection 'APEX2 (Bruker, 2012)'
_computing_data_reduction 'SAINT (Bruker, 2012)'
_computing_molecular_graphics 'OLEX2 (Dolomanov <i>et al.</i>, 2009)'
_computing_publication_material 'OLEX2 (Dolomanov <i>et al.</i>, 2009)'
_computing_structure_refinement 'SHELXL97 (Sheldrick, 2008)'
_computing_structure_solution 'SHELXS97 (Sheldrick, 2008)'
_diffrn_ambient_temperature 173.15
_diffrn_measured_fraction_theta_full 0.997
_diffrn_measured_fraction_theta_max 0.997
_diffrn_measurement_device_type 'Bruker APEXII CCD'
_diffrn_measurement_method '\f and \w scans'
_diffrn_radiation_monochromator graphite
_diffrn_radiation_type MoK\a
_diffrn_radiation_wavelength 0.71073
_diffrn_reflns_av_R_equivalents 0.0533
_diffrn_reflns_limit_h_max 6
_diffrn_reflns_limit_h_min -6
_diffrn_reflns_limit_k_max 12
_diffrn_reflns_limit_k_min -12
_diffrn_reflns_limit_l_max 15
_diffrn_reflns_limit_l_min 0
_diffrn_reflns_number 13385
_diffrn_reflns_theta_full 25.38
_diffrn_reflns_theta_max 25.38
_diffrn_reflns_theta_min 1.99
_diffrn_standards_number 0
_exptl_absorpt_coefficient_mu 0.634
_exptl_absorpt_correction_T_max 0.745210
_exptl_absorpt_correction_T_min 0.675597
_exptl_absorpt_correction_type multi-scan
_exptl_absorpt_process_details '(TWINABS; Sheldrick, 2003)'
_exptl_crystal_colour pink
_exptl_crystal_density_diffrn 1.475
_exptl_crystal_density_method 'not measured'
_exptl_crystal_description plate
_exptl_crystal_F_000 357
_exptl_crystal_size_max 0.186
_exptl_crystal_size_mid 0.165
_exptl_crystal_size_min 0.049
_platon_squeeze_details
;
5 H2O in voids, 20.6% of unit cell volume
;
_refine_diff_density_max 0.711
_refine_diff_density_min -0.886
_refine_ls_extinction_method none
_refine_ls_goodness_of_fit_ref 1.099
_refine_ls_hydrogen_treatment constr
_refine_ls_matrix_type full
_refine_ls_number_parameters 179
_refine_ls_number_reflns 2786
_refine_ls_number_restraints 0
_refine_ls_restrained_S_all 1.099
_refine_ls_R_factor_all 0.1397
_refine_ls_R_factor_gt 0.0925
_refine_ls_shift/su_max 0.000
_refine_ls_shift/su_mean 0.000
_refine_ls_structure_factor_coef Fsqd
_refine_ls_weighting_details 'calc w=1/[\s^2^(Fo^2^)+(0.0164P)^2^+9.3000P] where P=(Fo^2^+2Fc^2^)/3'
_refine_ls_weighting_scheme calc
_refine_ls_wR_factor_gt 0.2018
_refine_ls_wR_factor_ref 0.2280
_reflns_number_gt 2032
_reflns_number_total 2786
_reflns_threshold_expression I>2\s(I)
_cod_data_source_file tk5308sup1.cf
_cod_data_source_block I
_cod_original_cell_volume 762.61(19)
_cod_database_code 2239517
_cod_database_fobs_code 2239517

loop_
_space_group_symop_id
_space_group_symop_operation_xyz
1 'x, y, z'
2 '-x, -y, -z'

loop_
_atom_site_type_symbol
_atom_site_label
_atom_site_fract_x
_atom_site_fract_y
_atom_site_fract_z
_atom_site_U_iso_or_equiv
_atom_site_adp_type
_atom_site_calc_flag
_atom_site_occupancy
_atom_site_symmetry_multiplicity
Co Co1 0.5000 0.0000 0.0000 0.0217(4) Uani d 1 2
O O4 0.8245(8) 0.0527(5) -0.0875(4) 0.0259(11) Uani d 1 1
H H4A 0.9116 0.0861 -0.0468 0.039 Uiso d 1 1
H H4B 0.7974 0.1148 -0.1372 0.039 Uiso d 1 1
O O1 0.2947(8) 0.1293(4) -0.0851(4) 0.0284(12) Uani d 1 1
O O2 0.5742(10) 0.1838(6) -0.2164(4) 0.0437(15) Uani d 1 1
O O3 -0.0339(10) 0.3206(5) -0.1427(5) 0.0442(15) Uani d 1 1
N N1 0.4646(10) 0.1467(5) 0.1144(5) 0.0262(14) Uani d 1 1
N N2 0.1474(11) 0.4777(6) 0.4001(5) 0.0335(15) Uani d 1 1
C C13 0.3664(14) 0.1882(7) -0.1687(6) 0.0318(18) Uani d 1 1
C C12 0.1723(15) 0.2740(8) -0.2163(7) 0.043(2) Uani d 1 1
H H12A 0.2401 0.3498 -0.2528 0.052 Uiso calc 1 1
H H12B 0.1244 0.2227 -0.2684 0.052 Uiso calc 1 1
C C10 -0.0057(15) 0.4091(8) -0.0716(8) 0.042(2) Uani d 1 1
C C9 -0.2010(14) 0.4424(8) 0.0052(8) 0.042(2) Uani d 1 1
H H9 -0.3397 0.4018 0.0088 0.051 Uiso calc 1 1
C C5 0.6335(14) 0.1602(8) 0.1688(7) 0.038(2) Uani d 1 1
H H5 0.7780 0.1009 0.1571 0.046 Uiso calc 1 1
C C1 0.2635(13) 0.2314(7) 0.1348(6) 0.0335(18) Uani d 1 1
H H1 0.1390 0.2231 0.0988 0.040 Uiso calc 1 1
C C6 0.3746(14) 0.4588(9) 0.3307(6) 0.0380(19) Uani d 1 1
H H6A 0.5028 0.4440 0.3719 0.046 Uiso calc 1 1
H H6B 0.3944 0.5396 0.2883 0.046 Uiso calc 1 1
C C8 0.1075(14) 0.6027(8) 0.4482(6) 0.0378(19) Uani d 1 1
H H8A 0.1156 0.6725 0.3939 0.045 Uiso calc 1 1
H H8B 0.2350 0.6077 0.4878 0.045 Uiso calc 1 1
C C7 0.1316(15) 0.3748(8) 0.4801(6) 0.040(2) Uani d 1 1
H H7A 0.2605 0.3745 0.5200 0.048 Uiso calc 1 1
H H7B 0.1524 0.2886 0.4475 0.048 Uiso calc 1 1
C C11 0.1974(15) 0.4660(8) -0.0770(7) 0.042(2) Uani d 1 1
H H11 0.3332 0.4424 -0.1295 0.051 Uiso calc 1 1
C C2 0.2273(13) 0.3304(7) 0.2053(6) 0.0305(17) Uani d 1 1
H H2 0.0812 0.3883 0.2166 0.037 Uiso calc 1 1
C C3 0.4032(13) 0.3448(7) 0.2590(6) 0.0301(17) Uani d 1 1
C C4 0.6070(14) 0.2550(8) 0.2401(7) 0.043(2) Uani d 1 1
H H4 0.7311 0.2593 0.2773 0.051 Uiso calc 1 1

loop_
_atom_site_aniso_label
_atom_site_aniso_U_11
_atom_site_aniso_U_22
_atom_site_aniso_U_33
_atom_site_aniso_U_12
_atom_site_aniso_U_13
_atom_site_aniso_U_23
Co1 0.0171(7) 0.0232(7) 0.0226(8) 0.0000(5) -0.0008(5) -0.0004(5)
O4 0.022(3) 0.031(3) 0.025(3) -0.006(2) -0.003(2) 0.008(2)
O1 0.027(3) 0.022(2) 0.036(3) 0.002(2) -0.011(2) 0.003(2)
O2 0.036(3) 0.059(4) 0.035(3) -0.018(3) -0.001(3) 0.022(3)
O3 0.035(3) 0.037(3) 0.066(4) -0.006(3) -0.024(3) 0.007(3)
N1 0.021(3) 0.023(3) 0.031(4) 0.001(2) 0.000(3) -0.002(3)
N2 0.036(4) 0.035(4) 0.026(4) 0.001(3) -0.001(3) -0.004(3)
C13 0.037(5) 0.033(4) 0.027(4) -0.010(4) -0.009(4) 0.007(3)
C12 0.046(5) 0.043(5) 0.046(6) -0.021(4) -0.017(4) 0.028(4)
C10 0.036(5) 0.027(4) 0.070(7) -0.010(4) -0.024(4) 0.019(4)
C9 0.023(4) 0.028(4) 0.078(7) -0.004(3) -0.019(4) 0.012(4)
C5 0.028(4) 0.041(5) 0.047(5) 0.004(4) -0.012(4) -0.013(4)
C1 0.027(4) 0.034(4) 0.037(5) 0.009(3) -0.010(3) -0.003(3)
C6 0.035(4) 0.054(5) 0.025(4) -0.010(4) 0.000(3) -0.012(4)
C8 0.035(5) 0.040(5) 0.034(5) 0.001(4) -0.001(4) 0.004(4)
C7 0.038(5) 0.040(5) 0.039(5) 0.014(4) -0.012(4) -0.009(4)
C11 0.033(5) 0.035(5) 0.059(6) -0.004(4) -0.010(4) 0.009(4)
C2 0.024(4) 0.033(4) 0.030(4) 0.008(3) -0.001(3) -0.002(3)
C3 0.027(4) 0.034(4) 0.025(4) -0.008(3) 0.008(3) 0.000(3)
C4 0.027(4) 0.045(5) 0.058(6) 0.002(4) -0.012(4) -0.019(4)

loop_
_atom_type_symbol
_atom_type_description
_atom_type_scat_dispersion_real
_atom_type_scat_dispersion_imag
_atom_type_scat_source
C C 0.0030 0.0020 'International Tables Vol C Tables 4.2.6.8 and 6.1.1.4'
H H 0.0000 0.0000 'International Tables Vol C Tables 4.2.6.8 and 6.1.1.4'
Co Co 0.3490 0.9720 'International Tables Vol C Tables 4.2.6.8 and 6.1.1.4'
N N 0.0060 0.0030 'International Tables Vol C Tables 4.2.6.8 and 6.1.1.4'
O O 0.0110 0.0060 'International Tables Vol C Tables 4.2.6.8 and 6.1.1.4'

loop_
_geom_angle_atom_site_label_1
_geom_angle_atom_site_label_2
_geom_angle_atom_site_label_3
_geom_angle_site_symmetry_1
_geom_angle_site_symmetry_3
_geom_angle
O4 Co1 O4 . 2_655 180.0
O4 Co1 N1 . 2_655 85.7(2)
O4 Co1 N1 2_655 2_655 94.3(2)
O4 Co1 N1 . . 94.3(2)
O4 Co1 N1 2_655 . 85.7(2)
O1 Co1 O4 2_655 . 87.77(19)
O1 Co1 O4 . 2_655 87.77(18)
O1 Co1 O4 2_655 2_655 92.23(19)
O1 Co1 O4 . . 92.23(19)
O1 Co1 O1 2_655 . 180.0
O1 Co1 N1 2_655 2_655 90.1(2)
O1 Co1 N1 . . 90.1(2)
O1 Co1 N1 2_655 . 89.9(2)
O1 Co1 N1 . 2_655 89.9(2)
N1 Co1 N1 . 2_655 180.0(3)
Co1 O4 H4A . . 112.0
Co1 O4 H4B . . 111.7
H4A O4 H4B . . 106.8
C13 O1 Co1 . . 127.2(5)
C10 O3 C12 . . 116.7(7)
C5 N1 Co1 . . 124.3(5)
C1 N1 Co1 . . 119.6(5)
C1 N1 C5 . . 116.2(6)
C6 N2 C7 . . 111.1(6)
C8 N2 C6 . . 110.9(7)
C8 N2 C7 . . 109.3(6)
O1 C13 C12 . . 115.8(7)
O2 C13 O1 . . 127.3(7)
O2 C13 C12 . . 116.9(7)
O3 C12 C13 . . 113.7(7)
O3 C12 H12A . . 108.8
O3 C12 H12B . . 108.8
C13 C12 H12A . . 108.8
C13 C12 H12B . . 108.8
H12A C12 H12B . . 107.7
C9 C10 O3 . . 115.6(7)
C9 C10 C11 . . 120.3(9)
C11 C10 O3 . . 124.1(9)
C10 C9 H9 . . 119.7
C11 C9 C10 2_565 . 120.6(8)
C11 C9 H9 2_565 . 119.7
N1 C5 H5 . . 118.5
N1 C5 C4 . . 123.0(7)
C4 C5 H5 . . 118.5
N1 C1 H1 . . 118.2
N1 C1 C2 . . 123.5(7)
C2 C1 H1 . . 118.2
N2 C6 H6A . . 108.9
N2 C6 H6B . . 108.9
N2 C6 C3 . . 113.4(7)
H6A C6 H6B . . 107.7
C3 C6 H6A . . 108.9
C3 C6 H6B . . 108.9
N2 C8 H8A . . 109.3
N2 C8 H8B . . 109.3
N2 C8 C7 . 2_566 111.8(7)
H8A C8 H8B . . 107.9
C7 C8 H8A 2_566 . 109.3
C7 C8 H8B 2_566 . 109.3
N2 C7 C8 . 2_566 110.0(6)
N2 C7 H7A . . 109.7
N2 C7 H7B . . 109.7
C8 C7 H7A 2_566 . 109.7
C8 C7 H7B 2_566 . 109.7
H7A C7 H7B . . 108.2
C10 C11 H11 . . 120.5
C9 C11 C10 2_565 . 119.1(9)
C9 C11 H11 2_565 . 120.5
C1 C2 H2 . . 120.1
C3 C2 C1 . . 119.8(7)
C3 C2 H2 . . 120.1
C2 C3 C6 . . 120.6(7)
C2 C3 C4 . . 116.6(7)
C4 C3 C6 . . 122.8(7)
C5 C4 C3 . . 121.0(8)
C5 C4 H4 . . 119.5
C3 C4 H4 . . 119.5

loop_
_geom_bond_atom_site_label_1
_geom_bond_atom_site_label_2
_geom_bond_site_symmetry_2
_geom_bond_distance
Co1 O4 . 2.131(4)
Co1 O4 2_655 2.131(4)
Co1 O1 . 2.084(5)
Co1 O1 2_655 2.084(5)
Co1 N1 . 2.151(6)
Co1 N1 2_655 2.151(6)
O4 H4A . 0.9131
O4 H4B . 0.9130
O1 C13 . 1.260(9)
O2 C13 . 1.237(9)
O3 C12 . 1.421(11)
O3 C10 . 1.388(10)
N1 C5 . 1.343(10)
N1 C1 . 1.337(9)
N2 C6 . 1.440(10)
N2 C8 . 1.435(10)
N2 C7 . 1.461(10)
C13 C12 . 1.535(11)
C12 H12A . 0.9900
C12 H12B . 0.9900
C10 C9 . 1.376(13)
C10 C11 . 1.377(11)
C9 H9 . 0.9500
C9 C11 2_565 1.375(12)
C5 H5 . 0.9500
C5 C4 . 1.363(11)
C1 H1 . 0.9500
C1 C2 . 1.382(10)
C6 H6A . 0.9900
C6 H6B . 0.9900
C6 C3 . 1.517(10)
C8 H8A . 0.9900
C8 H8B . 0.9900
C8 C7 2_566 1.508(11)
C7 C8 2_566 1.508(11)
C7 H7A . 0.9900
C7 H7B . 0.9900
C11 C9 2_565 1.375(12)
C11 H11 . 0.9500
C2 H2 . 0.9500
C2 C3 . 1.373(11)
C3 C4 . 1.376(11)
C4 H4 . 0.9500

loop_
_geom_hbond_atom_site_label_D
_geom_hbond_atom_site_label_H
_geom_hbond_atom_site_label_A
_geom_hbond_site_symmetry_A
_geom_hbond_distance_DH
_geom_hbond_distance_HA
_geom_hbond_distance_DA
_geom_hbond_angle_DHA
O4 H4A O1 1_655 0.91 2.28 2.945(7) 130
O4 H4B O2 . 0.91 1.85 2.636(7) 143

loop_
_geom_torsion_atom_site_label_1
_geom_torsion_atom_site_label_2
_geom_torsion_atom_site_label_3
_geom_torsion_atom_site_label_4
_geom_torsion_site_symmetry_1
_geom_torsion_site_symmetry_4
_geom_torsion
Co1 O1 C13 O2 . . -1.8(12)
Co1 O1 C13 C12 . . 177.7(5)
Co1 N1 C5 C4 . . 179.3(7)
Co1 N1 C1 C2 . . -178.6(6)
O4 Co1 O1 C13 . . 12.3(6)
O4 Co1 O1 C13 2_655 . -167.7(6)
O4 Co1 N1 C5 2_655 . 125.5(6)
O4 Co1 N1 C5 . . -54.5(6)
O4 Co1 N1 C1 . . 125.6(6)
O4 Co1 N1 C1 2_655 . -54.4(6)
O1 Co1 N1 C5 2_655 . 33.2(6)
O1 Co1 N1 C5 . . -146.8(6)
O1 Co1 N1 C1 . . 33.3(6)
O1 Co1 N1 C1 2_655 . -146.7(6)
O1 C13 C12 O3 . . 26.2(10)
O2 C13 C12 O3 . . -154.2(7)
O3 C10 C9 C11 . 2_565 -176.9(7)
O3 C10 C11 C9 . 2_565 176.7(7)
N1 Co1 O1 C13 . . 106.6(6)
N1 Co1 O1 C13 2_655 . -73.4(6)
N1 C5 C4 C3 . . -1.1(14)
N1 C1 C2 C3 . . -0.3(12)
N2 C6 C3 C2 . . 48.1(10)
N2 C6 C3 C4 . . -135.2(8)
C12 O3 C10 C9 . . -173.6(7)
C12 O3 C10 C11 . . 8.8(11)
C10 O3 C12 C13 . . 66.9(9)
C9 C10 C11 C9 . 2_565 -0.8(13)
C5 N1 C1 C2 . . 1.5(12)
C1 N1 C5 C4 . . -0.8(12)
C1 C2 C3 C6 . . 175.3(7)
C1 C2 C3 C4 . . -1.6(12)
C6 N2 C8 C7 . 2_566 179.1(7)
C6 N2 C7 C8 . 2_566 179.8(7)
C6 C3 C4 C5 . . -174.6(8)
C8 N2 C6 C3 . . -166.4(7)
C8 N2 C7 C8 . 2_566 57.0(10)
C7 N2 C6 C3 . . 71.8(9)
C7 N2 C8 C7 . 2_566 -58.1(9)
C11 C10 C9 C11 . 2_565 0.8(13)
C2 C3 C4 C5 . . 2.2(13)

loop_
_platon_squeeze_void_nr
_platon_squeeze_void_average_x
_platon_squeeze_void_average_y
_platon_squeeze_void_average_z
_platon_squeeze_void_volume
_platon_squeeze_void_count_electrons
_platon_squeeze_void_content
1 -0.129 0.000 0.500 155 54 '5 H2O '
